data_7201519
loop_
_publ_author_name
'Mart\'inez-Vargas, Sergio'
'Hern\'andez-Ortega, Sim\'on'
'Toscano, Rub\'en A.'
'Salazar-Mendoza, Domingo'
'Vald\'es-Mart\'inez, Jes\'us'

_publ_section_title
;
 Controlling the geometry of Cu(ii) tectons to build one-dimensional
 hydrogen bonded chains
;
_journal_issue 1
_journal_name_full CrystEngComm
_journal_page_first 86
_journal_paper_doi 10.1039/b708585k
_journal_volume 10
_journal_year 2008
_chemical_formula_moiety 'C23 H15 Cl2 Cu N3 O5, 3(H2 O)'
_chemical_formula_sum 'C23 H21 Cl2 Cu N3 O8'
_chemical_formula_weight 601.87
_chemical_name_common
;
(aqua(4,5-dichlorophthalato-O)(2,2':6',2''-terpyridine-
N,N'N'')copper(ii)) three hydrate
;
_chemical_name_systematic
;
[aqua(4,5-dichlorophthalato-O)(2,2':6',2"-terpyridine-N,N'N")copper(II)]
three hydrate
;
_space_group_IT_number 2
_symmetry_cell_setting triclinic
_symmetry_space_group_name_Hall '-P 1'
_symmetry_space_group_name_H-M 'P -1'
_atom_sites_solution_hydrogens geom
_atom_sites_solution_primary direct
_atom_sites_solution_secondary difmap
_audit_creation_method SHELXL-97
_cell_angle_alpha 87.080(10)
_cell_angle_beta 81.660(10)
_cell_angle_gamma 78.550(10)
_cell_formula_units_Z 2
_cell_length_a 7.3590(10)
_cell_length_b 12.3480(10)
_cell_length_c 13.870(2)
_cell_measurement_reflns_used 40
_cell_measurement_temperature 298(2)
_cell_measurement_theta_max 12.50
_cell_measurement_theta_min 5.00
_cell_volume 1221.9(3)
_computing_cell_refinement 'XSCANS ver 2.1 1993'
_computing_data_collection 'XSCANS ver 2.1 1993'
_computing_data_reduction 'XSCANS ver 2.1 1993'
_computing_molecular_graphics 'SHELXTL V 6.10 (Sheldrick, 2000)'
_computing_publication_material 'SHELXTL V 6.10 (Sheldrick, 2000)'
_computing_structure_refinement 'SHELXTL V 6.10 (Sheldrick, 2000)'
_computing_structure_solution 'SHELXTL V 6.10 (Sheldrick, 2000)'
_diffrn_ambient_temperature 298(2)
_diffrn_measured_fraction_theta_full 0.927
_diffrn_measured_fraction_theta_max 0.927
_diffrn_measurement_device_type 'Siemens P4/PC diffractometer'
_diffrn_measurement_method \w-2\q
_diffrn_radiation_monochromator graphite
_diffrn_radiation_source 'fine-focus sealed tube'
_diffrn_radiation_type MoK\a
_diffrn_radiation_wavelength 0.71073
_diffrn_reflns_av_R_equivalents 0.0644
_diffrn_reflns_av_sigmaI/netI 0.0474
_diffrn_reflns_limit_h_max 8
_diffrn_reflns_limit_h_min 0
_diffrn_reflns_limit_k_max 14
_diffrn_reflns_limit_k_min -14
_diffrn_reflns_limit_l_max 16
_diffrn_reflns_limit_l_min -16
_diffrn_reflns_number 4327
_diffrn_reflns_theta_full 25.00
_diffrn_reflns_theta_max 25.00
_diffrn_reflns_theta_min 2.22
_diffrn_standards_decay_% 2
_diffrn_standards_interval_count 97
_diffrn_standards_number 3
_exptl_absorpt_coefficient_mu 1.167
_exptl_absorpt_correction_T_max 0.8256
_exptl_absorpt_correction_T_min 0.5626
_exptl_absorpt_correction_type psi-scan
_exptl_absorpt_process_details 'XSCANS ver 2.1 1993'
_exptl_crystal_colour green
_exptl_crystal_density_diffrn 1.636
_exptl_crystal_density_method 'not measured'
_exptl_crystal_description prism
_exptl_crystal_F_000 614
_exptl_crystal_size_max 0.50
_exptl_crystal_size_mid 0.48
_exptl_crystal_size_min 0.16
_refine_diff_density_max 0.284
_refine_diff_density_min -0.405
_refine_diff_density_rms 0.059
_refine_ls_extinction_coef 0.0176(16)
_refine_ls_extinction_expression Fc^*^=kFc[1+0.001xFc^2^\l^3^/sin(2\q)]^-1/4^
_refine_ls_extinction_method SHELXL
_refine_ls_goodness_of_fit_ref 1.033
_refine_ls_hydrogen_treatment mixed
_refine_ls_matrix_type full
_refine_ls_number_parameters 359
_refine_ls_number_reflns 3998
_refine_ls_number_restraints 12
_refine_ls_restrained_S_all 1.032
_refine_ls_R_factor_all 0.0520
_refine_ls_R_factor_gt 0.0369
_refine_ls_shift/su_max 0.000
_refine_ls_shift/su_mean 0.000
_refine_ls_structure_factor_coef Fsqd
_refine_ls_weighting_details 'calc w=1/[\s^2^(Fo^2^)+(0.0424P)^2^+0.5649P] where P=(Fo^2^+2Fc^2^)/3'
_refine_ls_weighting_scheme calc
_refine_ls_wR_factor_gt 0.0847
_refine_ls_wR_factor_ref 0.0922
_reflns_number_gt 3243
_reflns_number_total 3998
_reflns_threshold_expression >2sigma(I)
_cod_data_source_file b708585k.txt
_cod_data_source_block Compound-3
_cod_depositor_comments
;
The following automatic conversions were performed:
'_exptl_absorpt_correction_type' value 'Psi-scan' changed to 'psi-scan'
according to '/home/saulius/struct/CIF-dictionaries/cif_core.dic'
dictionary named 'cif_core.dic' version 2.4.1 from 2010-06-29.

Automatic conversion script
Id: cif_fix_enum 1527 2010-12-29 10:47:43Z saulius 
;
_cod_original_sg_symbol_Hall 'P -1'
_cod_database_code 7201519

loop_
_symmetry_equiv_pos_as_xyz
'x, y, z'
'-x, -y, -z'

loop_
_atom_site_label
_atom_site_type_symbol
_atom_site_fract_x
_atom_site_fract_y
_atom_site_fract_z
_atom_site_U_iso_or_equiv
_atom_site_adp_type
_atom_site_occupancy
_atom_site_symmetry_multiplicity
_atom_site_calc_flag
_atom_site_refinement_flags
_atom_site_disorder_assembly
_atom_site_disorder_group
Cu Cu 0.43025(5) 0.48844(3) 0.77056(3) 0.02659(14) Uani 1 1 d . . .
Cl1 Cl 1.23724(15) 0.10639(10) 0.35306(7) 0.0585(3) Uani 1 1 d . . .
Cl2 Cl 1.08628(13) 0.36665(9) 0.33479(6) 0.0449(2) Uani 1 1 d . . .
O1 O 0.6199(3) 0.3915(2) 0.68705(16) 0.0332(5) Uani 1 1 d . . .
O2 O 0.8667(3) 0.3908(2) 0.76326(16) 0.0366(6) Uani 1 1 d . . .
O3 O 0.2437(3) 0.3946(2) 0.7132(2) 0.0453(6) Uani 1 1 d D . .
H3A H 0.130(3) 0.395(4) 0.726(4) 0.068 Uiso 1 1 d D . .
H3B H 0.303(5) 0.328(2) 0.713(4) 0.068 Uiso 1 1 d D . .
O4 O 0.8016(4) 0.1389(2) 0.7661(2) 0.0495(7) Uani 1 1 d . . .
O5 O 1.1070(4) 0.0607(2) 0.74530(19) 0.0479(7) Uani 1 1 d . . .
O6 O 0.4320(5) 0.1738(3) 0.6920(3) 0.0585(8) Uani 1 1 d D . .
H6A H 0.374(6) 0.120(3) 0.700(4) 0.088 Uiso 1 1 d D . .
H6B H 0.537(4) 0.155(4) 0.713(4) 0.088 Uiso 1 1 d D . .
O7 O 0.6868(6) -0.0209(3) 0.8895(3) 0.0743(10) Uani 1 1 d D . .
H7A H 0.739(8) 0.025(4) 0.854(4) 0.111 Uiso 1 1 d D . .
H7B H 0.723(9) -0.014(6) 0.944(2) 0.111 Uiso 1 1 d D . .
O8 O 1.2930(6) 0.0193(4) 0.9118(3) 0.0828(11) Uani 1 1 d D . .
H8A H 1.238(8) 0.051(5) 0.865(3) 0.124 Uiso 1 1 d D . .
H8B H 1.392(6) -0.019(6) 0.883(4) 0.124 Uiso 1 1 d D . .
N1 N 0.4160(4) 0.6184(2) 0.67471(19) 0.0301(6) Uani 1 1 d . . .
N2 N 0.2764(3) 0.6046(2) 0.85341(18) 0.0266(5) Uani 1 1 d . . .
N3 N 0.4133(4) 0.4058(2) 0.90138(19) 0.0291(6) Uani 1 1 d . . .
C2 C 0.3121(4) 0.7149(3) 0.7106(2) 0.0304(7) Uani 1 1 d . . .
C3 C 0.2936(5) 0.8119(3) 0.6542(3) 0.0393(8) Uani 1 1 d . . .
H3 H 0.2251 0.8779 0.6805 0.047 Uiso 1 1 calc R . .
C4 C 0.3788(5) 0.8085(3) 0.5583(3) 0.0454(9) Uani 1 1 d . . .
H4 H 0.3670 0.8721 0.5190 0.055 Uiso 1 1 calc R . .
C5 C 0.4817(5) 0.7095(3) 0.5216(3) 0.0422(8) Uani 1 1 d . . .
H5 H 0.5396 0.7056 0.4573 0.051 Uiso 1 1 calc R . .
C6 C 0.4974(5) 0.6166(3) 0.5816(2) 0.0362(8) Uani 1 1 d . . .
H6 H 0.5671 0.5503 0.5567 0.043 Uiso 1 1 calc R . .
C8 C 0.2290(4) 0.7064(3) 0.8144(2) 0.0309(7) Uani 1 1 d . . .
C9 C 0.1157(5) 0.7910(3) 0.8703(3) 0.0393(8) Uani 1 1 d . . .
H9 H 0.0788 0.8611 0.8435 0.047 Uiso 1 1 calc R . .
C10 C 0.0601(5) 0.7670(3) 0.9672(3) 0.0442(9) Uani 1 1 d . . .
H10 H -0.0159 0.8221 1.0061 0.053 Uiso 1 1 calc R . .
C11 C 0.1148(5) 0.6624(3) 1.0082(3) 0.0389(8) Uani 1 1 d . . .
H11 H 0.0791 0.6475 1.0738 0.047 Uiso 1 1 calc R . .
C12 C 0.2251(4) 0.5803(3) 0.9476(2) 0.0296(7) Uani 1 1 d . . .
C14 C 0.3013(4) 0.4648(3) 0.9754(2) 0.0282(7) Uani 1 1 d . . .
C15 C 0.2666(5) 0.4186(3) 1.0674(2) 0.0362(7) Uani 1 1 d . . .
H15 H 0.1923 0.4605 1.1175 0.043 Uiso 1 1 calc R . .
C16 C 0.3448(5) 0.3083(3) 1.0835(3) 0.0395(8) Uani 1 1 d . . .
H16 H 0.3215 0.2753 1.1447 0.047 Uiso 1 1 calc R . .
C17 C 0.4574(5) 0.2480(3) 1.0085(3) 0.0413(8) Uani 1 1 d . . .
H17 H 0.5107 0.1741 1.0183 0.050 Uiso 1 1 calc R . .
C18 C 0.4892(5) 0.2997(3) 0.9186(3) 0.0357(7) Uani 1 1 d . . .
H18 H 0.5661 0.2594 0.8682 0.043 Uiso 1 1 calc R . .
C19 C 0.9107(4) 0.2971(3) 0.6131(2) 0.0240(6) Uani 1 1 d . . .
C20 C 0.9909(4) 0.1857(3) 0.6242(2) 0.0286(7) Uani 1 1 d . . .
C21 C 1.0945(5) 0.1290(3) 0.5427(2) 0.0355(7) Uani 1 1 d . . .
H21 H 1.1473 0.0545 0.5491 0.043 Uiso 1 1 calc R . .
C22 C 1.1193(4) 0.1820(3) 0.4529(2) 0.0351(8) Uani 1 1 d . . .
C23 C 1.0475(4) 0.2940(3) 0.4440(2) 0.0302(7) Uani 1 1 d . . .
C24 C 0.9410(4) 0.3509(3) 0.5232(2) 0.0283(6) Uani 1 1 d . . .
H24 H 0.8895 0.4256 0.5162 0.034 Uiso 1 1 calc R . .
C25 C 0.7927(4) 0.3644(2) 0.6965(2) 0.0239(6) Uani 1 1 d . . .
C26 C 0.9646(5) 0.1231(3) 0.7202(2) 0.0344(7) Uani 1 1 d . . .

loop_
_atom_site_aniso_label
_atom_site_aniso_U_11
_atom_site_aniso_U_22
_atom_site_aniso_U_33
_atom_site_aniso_U_23
_atom_site_aniso_U_13
_atom_site_aniso_U_12
Cu 0.0250(2) 0.0253(2) 0.0268(2) -0.00502(15) 0.00049(13) -0.00024(14)
Cl1 0.0627(6) 0.0604(7) 0.0447(5) -0.0283(5) 0.0146(4) -0.0024(5)
Cl2 0.0450(5) 0.0611(6) 0.0274(4) 0.0052(4) 0.0028(3) -0.0148(4)
O1 0.0249(11) 0.0366(14) 0.0346(12) -0.0098(10) 0.0001(9) 0.0019(9)
O2 0.0304(11) 0.0499(16) 0.0300(11) -0.0128(11) -0.0009(9) -0.0082(10)
O3 0.0258(12) 0.0448(16) 0.0667(17) -0.0166(14) -0.0060(12) -0.0069(11)
O4 0.0487(15) 0.0423(16) 0.0471(15) 0.0116(12) 0.0111(12) -0.0001(12)
O5 0.0479(15) 0.0449(17) 0.0475(15) 0.0080(13) -0.0112(12) 0.0005(12)
O6 0.0582(18) 0.0455(18) 0.072(2) 0.0117(16) -0.0120(15) -0.0125(14)
O7 0.090(3) 0.061(2) 0.064(2) 0.0168(18) 0.0144(19) -0.0187(19)
O8 0.090(3) 0.098(3) 0.065(2) 0.011(2) -0.028(2) -0.021(2)
N1 0.0284(13) 0.0309(15) 0.0309(13) -0.0027(11) -0.0025(10) -0.0063(11)
N2 0.0258(12) 0.0253(14) 0.0280(13) -0.0061(11) -0.0022(10) -0.0032(10)
N3 0.0290(13) 0.0282(15) 0.0288(13) -0.0032(11) -0.0011(10) -0.0038(11)
C2 0.0267(15) 0.0282(17) 0.0364(17) -0.0031(14) -0.0053(12) -0.0037(13)
C3 0.0419(19) 0.0286(18) 0.046(2) 0.0006(15) -0.0075(15) -0.0015(15)
C4 0.053(2) 0.038(2) 0.045(2) 0.0120(17) -0.0092(17) -0.0105(17)
C5 0.046(2) 0.048(2) 0.0333(18) 0.0067(16) -0.0047(15) -0.0140(17)
C6 0.0340(17) 0.039(2) 0.0342(17) -0.0044(15) -0.0024(13) -0.0036(14)
C8 0.0276(15) 0.0282(17) 0.0369(17) -0.0058(14) -0.0071(13) -0.0025(13)
C9 0.0367(18) 0.0306(19) 0.047(2) -0.0089(16) -0.0060(15) 0.0053(14)
C10 0.0417(19) 0.038(2) 0.046(2) -0.0171(17) 0.0003(16) 0.0073(16)
C11 0.0365(17) 0.043(2) 0.0339(17) -0.0125(16) 0.0003(14) -0.0005(15)
C12 0.0266(15) 0.0313(17) 0.0298(15) -0.0056(13) -0.0012(12) -0.0035(12)
C14 0.0263(15) 0.0325(18) 0.0270(15) -0.0069(13) -0.0019(12) -0.0088(13)
C15 0.0392(17) 0.039(2) 0.0309(17) -0.0066(15) 0.0022(13) -0.0115(15)
C16 0.0443(19) 0.043(2) 0.0334(17) 0.0027(16) -0.0022(14) -0.0173(16)
C17 0.047(2) 0.032(2) 0.0430(19) 0.0007(16) -0.0051(16) -0.0066(16)
C18 0.0396(18) 0.0281(18) 0.0378(18) -0.0045(14) -0.0033(14) -0.0033(14)
C19 0.0193(13) 0.0242(16) 0.0279(15) -0.0039(12) -0.0009(11) -0.0035(11)
C20 0.0268(15) 0.0265(17) 0.0313(16) -0.0034(13) -0.0025(12) -0.0029(12)
C21 0.0360(17) 0.0276(18) 0.0384(17) -0.0049(14) 0.0007(14) 0.0014(14)
C22 0.0297(16) 0.039(2) 0.0355(17) -0.0147(15) 0.0025(13) -0.0044(14)
C23 0.0278(15) 0.0403(19) 0.0223(14) -0.0022(13) 0.0010(11) -0.0090(13)
C24 0.0243(14) 0.0300(17) 0.0282(15) -0.0006(13) -0.0005(11) -0.0020(12)
C25 0.0237(14) 0.0197(15) 0.0257(14) 0.0018(12) 0.0036(11) -0.0037(11)
C26 0.0407(18) 0.0247(17) 0.0358(17) -0.0025(14) -0.0039(14) -0.0025(14)

loop_
_atom_type_symbol
_atom_type_description
_atom_type_scat_dispersion_real
_atom_type_scat_dispersion_imag
_atom_type_scat_source
C C 0.0033 0.0016 'International Tables Vol C Tables 4.2.6.8 and 6.1.1.4'
H H 0.0000 0.0000 'International Tables Vol C Tables 4.2.6.8 and 6.1.1.4'
N N 0.0061 0.0033 'International Tables Vol C Tables 4.2.6.8 and 6.1.1.4'
O O 0.0106 0.0060 'International Tables Vol C Tables 4.2.6.8 and 6.1.1.4'
Cl Cl 0.1484 0.1585 'International Tables Vol C Tables 4.2.6.8 and 6.1.1.4'
Cu Cu 0.3201 1.2651 'International Tables Vol C Tables 4.2.6.8 and 6.1.1.4'

loop_
_geom_angle_atom_site_label_1
_geom_angle_atom_site_label_2
_geom_angle_atom_site_label_3
_geom_angle
_geom_angle_site_symmetry_1
_geom_angle_site_symmetry_3
_geom_angle_publ_flag
O1 Cu N2 168.57(10) . . ?
O1 Cu N1 94.73(11) . . ?
N2 Cu N1 79.81(11) . . ?
O1 Cu N3 104.26(10) . . ?
N2 Cu N3 79.71(11) . . ?
N1 Cu N3 158.55(11) . . ?
O1 Cu O3 82.14(10) . . ?
N2 Cu O3 108.60(10) . . ?
N1 Cu O3 100.00(11) . . ?
N3 Cu O3 92.49(11) . . ?
O1 Cu O2 43.55(8) . . ?
N2 Cu O2 127.92(8) . . ?
N1 Cu O2 104.64(9) . . ?
N3 Cu O2 83.22(8) . . ?
O3 Cu O2 121.03(8) . . ?
C25 O1 Cu 126.2(2) . . ?
C25 O2 Cu 64.17(16) . . ?
C6 N1 C2 118.7(3) . . ?
C6 N1 Cu 126.3(2) . . ?
C2 N1 Cu 115.0(2) . . ?
C12 N2 C8 122.5(3) . . ?
C12 N2 Cu 118.7(2) . . ?
C8 N2 Cu 118.7(2) . . ?
C18 N3 C14 118.8(3) . . ?
C18 N3 Cu 126.6(2) . . ?
C14 N3 Cu 114.5(2) . . ?
N1 C2 C3 121.5(3) . . ?
N1 C2 C8 113.7(3) . . ?
C3 C2 C8 124.7(3) . . ?
C4 C3 C2 118.9(3) . . ?
C5 C4 C3 119.3(4) . . ?
C6 C5 C4 119.0(3) . . ?
N1 C6 C5 122.5(3) . . ?
N2 C8 C9 120.6(3) . . ?
N2 C8 C2 112.7(3) . . ?
C9 C8 C2 126.7(3) . . ?
C10 C9 C8 117.5(3) . . ?
C9 C10 C11 121.7(3) . . ?
C10 C11 C12 118.0(3) . . ?
N2 C12 C11 119.7(3) . . ?
N2 C12 C14 113.1(3) . . ?
C11 C12 C14 127.3(3) . . ?
N3 C14 C15 121.7(3) . . ?
N3 C14 C12 113.9(3) . . ?
C15 C14 C12 124.5(3) . . ?
C14 C15 C16 118.7(3) . . ?
C17 C16 C15 119.8(3) . . ?
C16 C17 C18 118.6(4) . . ?
N3 C18 C17 122.4(3) . . ?
C24 C19 C20 119.8(3) . . ?
C24 C19 C25 117.6(3) . . ?
C20 C19 C25 122.5(3) . . ?
C19 C20 C21 118.8(3) . . ?
C19 C20 C26 122.2(3) . . ?
C21 C20 C26 118.9(3) . . ?
C22 C21 C20 121.0(3) . . ?
C21 C22 C23 119.6(3) . . ?
C21 C22 Cl1 119.2(3) . . ?
C23 C22 Cl1 121.2(3) . . ?
C22 C23 C24 120.2(3) . . ?
C22 C23 Cl2 121.5(2) . . ?
C24 C23 Cl2 118.3(3) . . ?
C23 C24 C19 120.4(3) . . ?
O2 C25 O1 126.0(3) . . ?
O2 C25 C19 120.2(3) . . ?
O1 C25 C19 113.8(3) . . ?
O5 C26 O4 127.0(3) . . ?
O5 C26 C20 116.7(3) . . ?
O4 C26 C20 116.3(3) . . ?

loop_
_geom_bond_atom_site_label_1
_geom_bond_atom_site_label_2
_geom_bond_distance
_geom_bond_site_symmetry_2
_geom_bond_publ_flag
Cu O1 1.931(2) . ?
Cu N2 1.951(3) . ?
Cu N1 2.027(3) . ?
Cu N3 2.036(3) . ?
Cu O3 2.214(3) . ?
Cu O2 3.187(2) . ?
Cl1 C22 1.734(3) . ?
Cl2 C23 1.737(3) . ?
O1 C25 1.273(4) . ?
O2 C25 1.228(4) . ?
O4 C26 1.256(4) . ?
O5 C26 1.254(4) . ?
N1 C6 1.342(4) . ?
N1 C2 1.357(4) . ?
N2 C12 1.342(4) . ?
N2 C8 1.343(4) . ?
N3 C18 1.342(4) . ?
N3 C14 1.362(4) . ?
C2 C3 1.392(5) . ?
C2 C8 1.487(5) . ?
C3 C4 1.385(5) . ?
C4 C5 1.383(6) . ?
C5 C6 1.378(5) . ?
C8 C9 1.392(5) . ?
C9 C10 1.382(5) . ?
C10 C11 1.392(6) . ?
C11 C12 1.398(5) . ?
C12 C14 1.479(5) . ?
C14 C15 1.382(5) . ?
C15 C16 1.389(5) . ?
C16 C17 1.381(5) . ?
C17 C18 1.382(5) . ?
C19 C24 1.393(4) . ?
C19 C20 1.396(4) . ?
C19 C25 1.518(4) . ?
C20 C21 1.403(4) . ?
C20 C26 1.514(5) . ?
C21 C22 1.383(5) . ?
C22 C23 1.385(5) . ?
C23 C24 1.387(4) . ?

loop_
_geom_hbond_atom_site_label_D
_geom_hbond_atom_site_label_H
_geom_hbond_atom_site_label_A
_geom_hbond_distance_DH
_geom_hbond_distance_HA
_geom_hbond_distance_DA
_geom_hbond_angle_DHA
_geom_hbond_site_symmetry_A
O3 H3A O2 0.830(19) 1.94(2) 2.770(3) 176(5) 1_455
O3 H3B O6 0.848(19) 1.97(2) 2.811(4) 171(5) .
O6 H6A O5 0.846(19) 2.23(3) 2.987(4) 149(5) 1_455
O6 H6B O4 0.853(19) 2.15(2) 2.991(4) 170(5) .
O7 H7A O4 0.85(2) 1.89(2) 2.728(4) 167(6) .
O7 H7B O8 0.85(2) 1.98(3) 2.783(5) 156(6) 2_757
O8 H8A O5 0.85(2) 2.03(4) 2.825(4) 156(7) .
O8 H8B O7 0.85(2) 2.18(6) 2.815(6) 131(7) 1_655
